data_7118900
loop_
_publ_author_name
'Ivanov, Daniil M.'
'Novikov, Alexander S.'
'Ananyev, Ivan V.'
'Kirina, Yulia V.'
'Kukushkin, Vadim Yu'

_publ_section_title
;
 Halogen bonding between metal centers and halocarbons.
;
_journal_issue 32
_journal_name_full 'Chemical communications (Cambridge, England)'
_journal_page_first 5565
_journal_page_last 5568
_journal_paper_doi 10.1039/c6cc01107a
_journal_volume 52
_journal_year 2016
_chemical_formula_moiety 'C12 H20 Cl2 N4 Pt, 2(C H I3)'
_chemical_formula_sum 'C14 H22 Cl2 I6 N4 Pt'
_chemical_formula_weight 1273.74
_space_group_crystal_system triclinic
_space_group_IT_number 2
_space_group_name_Hall '-P 1'
_space_group_name_H-M_alt 'P -1'
_symmetry_space_group_name_Hall '-P 1'
_symmetry_space_group_name_H-M 'P -1'
_atom_sites_solution_hydrogens geom
_atom_sites_solution_primary direct
_audit_creation_date 2015-12-29
_audit_creation_method
;
Olex2 1.2
(compiled 2015.01.26 svn.r3150 for OlexSys, GUI svn.r4998)
;
_audit_update_record
;
2016-01-11 deposited with the CCDC.
2016-03-16 downloaded from the CCDC.
;
_cell_angle_alpha 113.841(9)
_cell_angle_beta 100.430(6)
_cell_angle_gamma 108.001(7)
_cell_formula_units_Z 1
_cell_length_a 9.1654(5)
_cell_length_b 9.1839(8)
_cell_length_c 10.0995(10)
_cell_measurement_reflns_used 2619
_cell_measurement_temperature 100.00(10)
_cell_measurement_theta_max 30.3990
_cell_measurement_theta_min 3.9130
_cell_volume 692.27(13)
_computing_cell_refinement
;
CrysAlisPro, Agilent Technologies,
Version 1.171.36.32 (release 02-08-2013 CrysAlis171 .NET)
(compiled Aug  2 2013,16:46:58)
;
_computing_data_collection
;
CrysAlisPro, Agilent Technologies,
Version 1.171.36.32 (release 02-08-2013 CrysAlis171 .NET)
(compiled Aug  2 2013,16:46:58)
;
_computing_data_reduction
;
CrysAlisPro, Agilent Technologies,
Version 1.171.36.32 (release 02-08-2013 CrysAlis171 .NET)
(compiled Aug  2 2013,16:46:58)
;
_computing_molecular_graphics 'Olex2 (Dolomanov et al., 2009)'
_computing_publication_material 'Olex2 (Dolomanov et al., 2009)'
_computing_structure_refinement 'ShelXL (Sheldrick, 2008)'
_computing_structure_solution 'ShelXT (Sheldrick, 2015)'
_diffrn_ambient_temperature 100.00(10)
_diffrn_detector_area_resol_mean 16.2096
_diffrn_measured_fraction_theta_full 0.998
_diffrn_measured_fraction_theta_max 0.876
_diffrn_measurement_details
;
  1 omega  -86.00  -35.00   1.0000    3.8000
omega____ theta____ kappa____ phi______ frames
    -      -22.4031 -178.0000   60.0000 51

  2 omega  -60.00   51.00   1.0000    3.8000
omega____ theta____ kappa____ phi______ frames
    -      -22.4031   19.0000  -60.0000 111

  3 omega  -40.00   50.00   1.0000    3.8000
omega____ theta____ kappa____ phi______ frames
    -      -22.4031   38.0000    0.0000 90

  4 omega   -7.00   35.00   1.0000    3.8000
omega____ theta____ kappa____ phi______ frames
    -       23.3406   77.0000 -180.0000 42

  5 omega   36.00   64.00   1.0000    3.8000
omega____ theta____ kappa____ phi______ frames
    -       23.3406  -99.0000  -60.0000 28

  6 omega   -5.00   78.00   1.0000    3.8000
omega____ theta____ kappa____ phi______ frames
    -       23.3406   77.0000   60.0000 83

  7 omega   71.00   99.00   1.0000    3.8000
omega____ theta____ kappa____ phi______ frames
    -       23.3406 -178.0000  -30.0000 28

  8 omega  -91.00   -1.00   1.0000    3.8000
omega____ theta____ kappa____ phi______ frames
    -      -22.4031  -57.0000  150.0000 90

  9 omega    2.00   45.00   1.0000    3.8000
omega____ theta____ kappa____ phi______ frames
    -       23.3406   57.0000   30.0000 43
;
_diffrn_measurement_device_type 'Xcalibur, Eos'
_diffrn_measurement_method '\w scans'
_diffrn_orient_matrix_UB_11 0.0070255000
_diffrn_orient_matrix_UB_12 -0.0745669000
_diffrn_orient_matrix_UB_13 0.0005063000
_diffrn_orient_matrix_UB_21 -0.0208836000
_diffrn_orient_matrix_UB_22 0.0202863000
_diffrn_orient_matrix_UB_23 0.0675309000
_diffrn_orient_matrix_UB_31 -0.0840860000
_diffrn_orient_matrix_UB_32 -0.0522382000
_diffrn_orient_matrix_UB_33 -0.0465514000
_diffrn_radiation_monochromator graphite
_diffrn_radiation_type MoK\a
_diffrn_radiation_wavelength 0.71073
_diffrn_reflns_av_R_equivalents 0.0393
_diffrn_reflns_av_unetI/netI 0.0626
_diffrn_reflns_Laue_measured_fraction_full 0.998
_diffrn_reflns_Laue_measured_fraction_max 0.876
_diffrn_reflns_limit_h_max 12
_diffrn_reflns_limit_h_min -13
_diffrn_reflns_limit_k_max 13
_diffrn_reflns_limit_k_min -13
_diffrn_reflns_limit_l_max 14
_diffrn_reflns_limit_l_min -13
_diffrn_reflns_number 8875
_diffrn_reflns_point_group_measured_fraction_full 0.998
_diffrn_reflns_point_group_measured_fraction_max 0.876
_diffrn_reflns_theta_full 25.242
_diffrn_reflns_theta_max 31.180
_diffrn_reflns_theta_min 2.765
_diffrn_source 'Enhance (Mo) X-ray Source'
_exptl_absorpt_coefficient_mu 11.959
_exptl_absorpt_correction_T_max 1.00000
_exptl_absorpt_correction_T_min 0.45310
_exptl_absorpt_correction_type multi-scan
_exptl_absorpt_process_details
;
CrysAlisPro, Agilent Technologies,
Version 1.171.36.32 (release 02-08-2013 CrysAlis171 .NET)
(compiled Aug  2 2013,16:46:58)
Empirical absorption correction using spherical harmonics,
 implemented in SCALE3 ABSPACK scaling algorithm.
;
_exptl_crystal_density_diffrn 3.055
_exptl_crystal_F_000 564
_refine_diff_density_max 1.503
_refine_diff_density_min -1.522
_refine_diff_density_rms 0.271
_refine_ls_extinction_method none
_refine_ls_goodness_of_fit_ref 1.096
_refine_ls_hydrogen_treatment constr
_refine_ls_matrix_type full
_refine_ls_number_parameters 124
_refine_ls_number_reflns 3928
_refine_ls_number_restraints 0
_refine_ls_restrained_S_all 1.096
_refine_ls_R_factor_all 0.0572
_refine_ls_R_factor_gt 0.0379
_refine_ls_shift/su_max 0.000
_refine_ls_shift/su_mean 0.000
_refine_ls_structure_factor_coef Fsqd
_refine_ls_weighting_details 'w=1/[\s^2^(Fo^2^)+(0.0280P)^2^] where P=(Fo^2^+2Fc^2^)/3'
_refine_ls_weighting_scheme calc
_refine_ls_wR_factor_gt 0.0771
_refine_ls_wR_factor_ref 0.0915
_reflns_Friedel_coverage 0.000
_reflns_number_gt 3051
_reflns_number_total 3928
_reflns_threshold_expression 'I > 2\s(I)'
_cod_data_source_file c6cc01107a2.cif
_cod_data_source_block 0exp_dantemp100_1
_cod_depositor_comments 'Adding full bibliography for 7118900--7118914.cif.'
_cod_original_cell_volume 692.27(11)
_cod_database_code 7118900
_shelxl_version_number 2014/6
_chemical_oxdiff_formula 'Pt C14 H22 Cl2 I6 N4'
_shelx_space_group_comment
;
The symmetry employed for this shelxl refinement is uniquely defined
by the following loop, which should always be used as a source of
symmetry information in preference to the above space-group names.
They are only intended as comments.
;
_reflns_odcompleteness_completeness 99.86
_reflns_odcompleteness_iscentric 1
_reflns_odcompleteness_theta 28.51
_olex2_refinement_description
;
1. Fixed Uiso
 At 1.2 times of:
  All C(H) groups, All C(H,H) groups
2.a Ternary CH refined with riding coordinates:
 C1S(H1S)
2.b Secondary CH2 refined with riding coordinates:
 C2(H2A,H2B), C6(H6A,H6B), C5(H5A,H5B), C4(H4A,H4B), C3(H3A,H3B)
;
_olex2_submission_special_instructions 'No special instructions were received'

loop_
_space_group_symop_operation_xyz
'x, y, z'
'-x, -y, -z'

loop_
_atom_site_label
_atom_site_type_symbol
_atom_site_fract_x
_atom_site_fract_y
_atom_site_fract_z
_atom_site_U_iso_or_equiv
_atom_site_adp_type
_atom_site_occupancy
_atom_site_site_symmetry_order
_atom_site_calc_flag
_atom_site_refinement_flags_posn
_atom_site_refinement_flags_adp
_atom_site_refinement_flags_occupancy
Pt1 Pt 0.0000 0.0000 0.0000 0.02254(11) Uani 1 2 d S T P
I1S I 0.45291(5) 0.16225(6) 0.42257(6) 0.02719(13) Uani 1 1 d . . .
I2S I 0.83564(6) 0.14713(6) 0.41651(6) 0.03187(14) Uani 1 1 d . . .
I3S I 0.81842(6) 0.54174(6) 0.67220(7) 0.03542(15) Uani 1 1 d . . .
Cl1 Cl 0.06431(19) -0.0106(2) 0.2287(2) 0.0250(4) Uani 1 1 d . . .
N1 N 0.2335(7) 0.1208(7) 0.0376(7) 0.0259(14) Uani 1 1 d . . .
N2 N 0.5247(7) 0.2872(8) 0.0927(8) 0.0321(16) Uani 1 1 d . . .
C1S C 0.7067(8) 0.2596(9) 0.5535(8) 0.0240(15) Uani 1 1 d . . .
H1S H 0.7105 0.2239 0.6329 0.029 Uiso 1 1 calc R . .
C1 C 0.3701(9) 0.1970(9) 0.0621(9) 0.0265(16) Uani 1 1 d . . .
C2 C 0.6152(9) 0.2103(9) 0.0031(9) 0.0295(18) Uani 1 1 d . . .
H2A H 0.5400 0.0992 -0.0881 0.035 Uiso 1 1 calc R . .
H2B H 0.6909 0.1883 0.0648 0.035 Uiso 1 1 calc R . .
C6 C 0.6220(9) 0.4609(10) 0.2306(9) 0.0345(19) Uani 1 1 d . . .
H6A H 0.6989 0.4530 0.3042 0.041 Uiso 1 1 calc R . .
H6B H 0.5505 0.5027 0.2796 0.041 Uiso 1 1 calc R . .
C5 C 0.7140(9) 0.5876(10) 0.1831(10) 0.036(2) Uani 1 1 d . . .
H5A H 0.6365 0.6053 0.1189 0.043 Uiso 1 1 calc R . .
H5B H 0.7848 0.7004 0.2745 0.043 Uiso 1 1 calc R . .
C4 C 0.8141(9) 0.5195(10) 0.0963(11) 0.037(2) Uani 1 1 d . . .
H4A H 0.8990 0.5135 0.1641 0.045 Uiso 1 1 calc R . .
H4B H 0.8671 0.5998 0.0623 0.045 Uiso 1 1 calc R . .
C3 C 0.7088(9) 0.3372(11) -0.0440(10) 0.037(2) Uani 1 1 d . . .
H3A H 0.6320 0.3455 -0.1173 0.045 Uiso 1 1 calc R . .
H3B H 0.7783 0.2930 -0.0944 0.045 Uiso 1 1 calc R . .

loop_
_atom_site_aniso_label
_atom_site_aniso_U_11
_atom_site_aniso_U_22
_atom_site_aniso_U_33
_atom_site_aniso_U_23
_atom_site_aniso_U_13
_atom_site_aniso_U_12
Pt1 0.01927(19) 0.01412(17) 0.0281(2) 0.00528(16) 0.01200(16) 0.00471(14)
I1S 0.0284(3) 0.0220(2) 0.0300(3) 0.0118(2) 0.0127(2) 0.00929(19)
I2S 0.0344(3) 0.0307(3) 0.0344(3) 0.0153(2) 0.0189(2) 0.0156(2)
I3S 0.0338(3) 0.0212(2) 0.0420(4) 0.0104(2) 0.0115(2) 0.0087(2)
Cl1 0.0193(8) 0.0232(8) 0.0259(10) 0.0085(7) 0.0103(7) 0.0046(6)
N1 0.020(3) 0.020(3) 0.028(4) 0.006(3) 0.012(3) 0.003(2)
N2 0.021(3) 0.024(3) 0.030(4) 0.003(3) 0.016(3) -0.004(3)
C1S 0.027(4) 0.024(3) 0.019(4) 0.009(3) 0.010(3) 0.010(3)
C1 0.040(4) 0.018(3) 0.021(4) 0.009(3) 0.012(3) 0.013(3)
C2 0.028(4) 0.023(4) 0.037(5) 0.008(3) 0.022(3) 0.013(3)
C6 0.036(4) 0.030(4) 0.022(4) 0.007(3) 0.011(3) 0.003(3)
C5 0.033(4) 0.023(4) 0.034(5) 0.006(3) 0.003(4) 0.009(3)
C4 0.029(4) 0.026(4) 0.053(6) 0.019(4) 0.021(4) 0.004(3)
C3 0.030(4) 0.041(5) 0.041(5) 0.019(4) 0.019(4) 0.012(4)

loop_
_atom_type_symbol
_atom_type_description
_atom_type_scat_dispersion_real
_atom_type_scat_dispersion_imag
_atom_type_scat_source
C C 0.0033 0.0016 'International Tables Vol C Tables 4.2.6.8 and 6.1.1.4'
H H 0.0000 0.0000 'International Tables Vol C Tables 4.2.6.8 and 6.1.1.4'
Cl Cl 0.1484 0.1585 'International Tables Vol C Tables 4.2.6.8 and 6.1.1.4'
I I -0.4742 1.8119 'International Tables Vol C Tables 4.2.6.8 and 6.1.1.4'
N N 0.0061 0.0033 'International Tables Vol C Tables 4.2.6.8 and 6.1.1.4'
Pt Pt -1.7033 8.3905 'International Tables Vol C Tables 4.2.6.8 and 6.1.1.4'

loop_
_geom_angle_atom_site_label_1
_geom_angle_atom_site_label_2
_geom_angle_atom_site_label_3
_geom_angle
_geom_angle_site_symmetry_1
_geom_angle_site_symmetry_3
Cl1 Pt1 Cl1 180.0 . 2
N1 Pt1 Cl1 90.8(2) 2 2
N1 Pt1 Cl1 89.2(2) 2 .
N1 Pt1 Cl1 89.2(2) . 2
N1 Pt1 Cl1 90.8(2) . .
N1 Pt1 N1 180.0 . 2
C1 N1 Pt1 177.7(6) . .
C1 N2 C2 121.2(6) . .
C1 N2 C6 122.1(6) . .
C2 N2 C6 116.1(6) . .
I1S C1S I3S 109.9(3) . .
I1S C1S H1S 107.0 . .
I2S C1S I1S 112.6(3) . .
I2S C1S I3S 113.0(3) . .
I2S C1S H1S 107.0 . .
I3S C1S H1S 107.0 . .
N1 C1 N2 178.3(8) . .
N2 C2 H2A 109.9 . .
N2 C2 H2B 109.9 . .
N2 C2 C3 108.7(6) . .
H2A C2 H2B 108.3 . .
C3 C2 H2A 109.9 . .
C3 C2 H2B 109.9 . .
N2 C6 H6A 109.9 . .
N2 C6 H6B 109.9 . .
N2 C6 C5 109.0(7) . .
H6A C6 H6B 108.3 . .
C5 C6 H6A 109.9 . .
C5 C6 H6B 109.9 . .
C6 C5 H5A 109.4 . .
C6 C5 H5B 109.4 . .
H5A C5 H5B 108.0 . .
C4 C5 C6 111.0(7) . .
C4 C5 H5A 109.4 . .
C4 C5 H5B 109.4 . .
C5 C4 H4A 109.4 . .
C5 C4 H4B 109.4 . .
C5 C4 C3 111.3(6) . .
H4A C4 H4B 108.0 . .
C3 C4 H4A 109.4 . .
C3 C4 H4B 109.4 . .
C2 C3 C4 111.1(7) . .
C2 C3 H3A 109.4 . .
C2 C3 H3B 109.4 . .
C4 C3 H3A 109.4 . .
C4 C3 H3B 109.4 . .
H3A C3 H3B 108.0 . .

loop_
_geom_bond_atom_site_label_1
_geom_bond_atom_site_label_2
_geom_bond_distance
_geom_bond_site_symmetry_2
Pt1 Cl1 2.327(2) 2
Pt1 Cl1 2.327(2) .
Pt1 N1 1.963(6) .
Pt1 N1 1.963(6) 2
I1S C1S 2.146(7) .
I2S C1S 2.137(7) .
I3S C1S 2.146(7) .
N1 C1 1.152(9) .
N2 C1 1.303(9) .
N2 C2 1.458(8) .
N2 C6 1.468(9) .
C1S H1S 0.9800 .
C2 H2A 0.9700 .
C2 H2B 0.9700 .
C2 C3 1.516(11) .
C6 H6A 0.9700 .
C6 H6B 0.9700 .
C6 C5 1.512(11) .
C5 H5A 0.9700 .
C5 H5B 0.9700 .
C5 C4 1.485(11) .
C4 H4A 0.9700 .
C4 H4B 0.9700 .
C4 C3 1.526(11) .
C3 H3A 0.9700 .
C3 H3B 0.9700 .
